data_7717442
loop_
_publ_author_name
'., Janak'
'Sapner, Vijay Sarjerao'
'Sathe, Bhaskar Ramchandra'
'Khullar, Sadhika'

_publ_section_title
;
 Construction of efficient Pb(II) carboxylate catalysts for Oxygen and
 Hydrogen Evolution Reactions
;
_journal_name_full 'Dalton Transactions'
_journal_paper_doi 10.1039/D4DT02958E
_journal_year 2024
_chemical_formula_moiety '2(C23 H20 N3 O6 Pb), 4(H0.50 O0.25)'
_chemical_formula_sum 'C46 H45 N6 O14.5 Pb2'
_chemical_formula_weight 1328.26
_space_group_crystal_system triclinic
_space_group_IT_number 2
_space_group_name_Hall '-P 1'
_space_group_name_H-M_alt 'P -1'
_atom_sites_solution_hydrogens mixed
_atom_sites_solution_primary dual
_audit_creation_date 2024-03-03
_audit_creation_method
;
Olex2 1.5
(compiled 2023.03.06 svn.rbb2c1857 for OlexSys, GUI svn.r6748)
;
_audit_update_record
;
2024-03-17 deposited with the CCDC.	2024-11-08 downloaded from the CCDC.
;
_cell_angle_alpha 111.089(4)
_cell_angle_beta 93.623(4)
_cell_angle_gamma 90.726(4)
_cell_formula_units_Z 1
_cell_length_a 10.3147(14)
_cell_length_b 10.3481(15)
_cell_length_c 12.0696(16)
_cell_measurement_reflns_used 9619
_cell_measurement_temperature 100.14(10)
_cell_measurement_theta_max 26.46
_cell_measurement_theta_min 2.78
_cell_volume 1198.7(3)
_computing_cell_refinement 'SAINT V8.40A (Bruker, 2019)'
_computing_data_collection 'APEX2 v2014.11-0 (Bruker AXS)'
_computing_data_reduction 'SAINT V8.40A (Bruker, 2019)'
_computing_molecular_graphics 'Olex2 1.5 (Dolomanov et al., 2009)'
_computing_publication_material 'Olex2 1.5 (Dolomanov et al., 2009)'
_computing_structure_refinement 'SHELXL 2019/2 (Sheldrick, 2015)'
_computing_structure_solution 'SHELXT 2018/2 (Sheldrick, 2018)'
_diffrn_ambient_temperature 100.14(10)
_diffrn_detector_area_resol_mean 8.3333
_diffrn_measured_fraction_theta_full 0.999
_diffrn_measured_fraction_theta_max 0.996
_diffrn_measurement_device_type 'Bruker APEX-II CCD'
_diffrn_measurement_method '\f and \w scans'
_diffrn_radiation_type MoK\a
_diffrn_radiation_wavelength 0.71073
_diffrn_reflns_av_R_equivalents 0.0346
_diffrn_reflns_av_unetI/netI 0.0240
_diffrn_reflns_Laue_measured_fraction_full 0.999
_diffrn_reflns_Laue_measured_fraction_max 0.996
_diffrn_reflns_limit_h_max 12
_diffrn_reflns_limit_h_min -12
_diffrn_reflns_limit_k_max 12
_diffrn_reflns_limit_k_min -12
_diffrn_reflns_limit_l_max 15
_diffrn_reflns_limit_l_min -15
_diffrn_reflns_number 49792
_diffrn_reflns_point_group_measured_fraction_full 0.999
_diffrn_reflns_point_group_measured_fraction_max 0.996
_diffrn_reflns_theta_full 25.242
_diffrn_reflns_theta_max 26.463
_diffrn_reflns_theta_min 2.111
_diffrn_source 'Sealed tube'
_exptl_absorpt_coefficient_mu 7.086
_exptl_absorpt_correction_T_max 0.7454
_exptl_absorpt_correction_T_min 0.4709
_exptl_absorpt_correction_type multi-scan
_exptl_absorpt_process_details
;
SADABS-2016/2 (Bruker,2016/2) was used for absorption correction.
wR2(int) was 0.1385 before and 0.0508 after correction.
The Ratio of minimum to maximum transmission is 0.6317.
The \l/2 correction factor is Not present.
;
_exptl_crystal_colour colorless
_exptl_crystal_density_diffrn 1.840
_exptl_crystal_density_method 'not measured'
_exptl_crystal_description needle
_exptl_crystal_F_000 643
_exptl_crystal_size_max 0.25
_exptl_crystal_size_mid 0.15
_exptl_crystal_size_min 0.12
_refine_diff_density_max 0.966
_refine_diff_density_min -0.434
_refine_diff_density_rms 0.091
_refine_ls_extinction_method none
_refine_ls_goodness_of_fit_ref 1.098
_refine_ls_hydrogen_treatment constr
_refine_ls_matrix_type full
_refine_ls_number_parameters 317
_refine_ls_number_reflns 4913
_refine_ls_number_restraints 15
_refine_ls_restrained_S_all 1.255
_refine_ls_R_factor_all 0.0172
_refine_ls_R_factor_gt 0.0167
_refine_ls_shift/su_max 0.004
_refine_ls_shift/su_mean 0.000
_refine_ls_structure_factor_coef Fsqd
_refine_ls_weighting_details 'w=1/[\s^2^(Fo^2^)+(0.0187P)^2^+0.7109P] where P=(Fo^2^+2Fc^2^)/3'
_refine_ls_weighting_scheme calc
_refine_ls_wR_factor_gt 0.0393
_refine_ls_wR_factor_ref 0.0395
_reflns_Friedel_coverage 0.000
_reflns_number_gt 4793
_reflns_number_total 4913
_reflns_threshold_expression 'I > 2\s(I)'
_cod_data_source_file d4dt02958e2.cif
_cod_data_source_block JC1
_cod_original_formula_sum 'C46 H45 N6 O14.50 Pb2'
_cod_database_code 7717442
_shelx_shelxl_version_number 2019/2
_shelx_space_group_comment
;
The symmetry employed for this shelxl refinement is uniquely defined
by the following loop, which should always be used as a source of
symmetry information in preference to the above space-group names.
They are only intended as comments.
;
_olex2_refinement_description
;
1. Fixed Uiso
 At 1.2 times of:
  All C(H) groups, All C(H,H) groups
 At 1.5 times of:
  All O(H) groups, All O(H,H) groups
2. Restrained distances
 Pb1-N2 \\sim Pb1-N3 \\sim Pb1-N1
 with sigma of 0.02
3. Uiso/Uaniso restraints and constraints
Uanis(O5) \\sim Ueq: with sigma of 0.02 and sigma for terminal atoms of 0.002
Uanis(C10) \\sim Ueq: with sigma of 0.02 and sigma for terminal atoms of 0.002
4. Others
 Fixed Sof: O8(0.25) HB(0.25) HC(0.25)
 Fixed U11: O8(0.088482)
 Fixed U12: O8(-0.011377)
 Fixed U13: O8(-0.003705)
 Fixed U22: O8(0.080885)
 Fixed U23: O8(0.009276)
 Fixed U33: O8(0.07433)
5.a Free rotating group:
 O7(H,HA), O8(HB,HC)
5.b Secondary CH2 refined with riding coordinates:
 C6(H6A,H6B), C7(H7A,H7B), C13(H13A,H13B), C14(H14A,H14B)
5.c Aromatic/amide H refined with riding coordinates:
 C1(H1), C2(H2), C3(H3), C4(H4), C9(H9), C10(H10), C11(H11), C12(H12),
 C17(H17), C19(H19), C21(H21)
5.d Idealised tetrahedral OH refined as rotating group:
 O6(H6)
;
_olex2_submission_special_instructions 'No special instructions were received'

loop_
_space_group_symop_operation_xyz
'x, y, z'
'-x, -y, -z'

loop_
_atom_site_label
_atom_site_type_symbol
_atom_site_fract_x
_atom_site_fract_y
_atom_site_fract_z
_atom_site_U_iso_or_equiv
_atom_site_adp_type
_atom_site_occupancy
_atom_site_site_symmetry_order
_atom_site_calc_flag
_atom_site_refinement_flags_posn
_atom_site_refinement_flags_adp
_atom_site_refinement_flags_occupancy
_atom_site_disorder_assembly
_atom_site_disorder_group
Pb1 Pb 0.34530(2) 0.02163(2) 0.86771(2) 0.03328(4) Uani 1 1 d D . . . .
O1 O 0.52652(18) 0.17963(19) 0.8623(2) 0.0547(5) Uani 1 1 d . . . . .
O2 O 0.34154(18) 0.2664(2) 0.8293(2) 0.0613(6) Uani 1 1 d . . . . .
O3 O 0.54417(18) 0.87323(17) 0.88806(17) 0.0425(4) Uani 1 1 d . . . . .
O4 O 0.35472(18) 0.75602(19) 0.83962(18) 0.0457(4) Uani 1 1 d . . . . .
O5 O 0.9229(3) 0.5638(3) 0.7303(3) 0.0911(8) Uani 1 1 d . U . . .
O6 O 0.9246(2) 0.3687(3) 0.7614(3) 0.0825(8) Uani 1 1 d . . . . .
H6 H 0.999023 0.366037 0.736271 0.124 Uiso 1 1 calc R U . . .
N1 N 0.4271(2) -0.1007(3) 0.6573(2) 0.0547(6) Uani 1 1 d D . . . .
N2 N 0.1631(2) -0.1035(2) 0.6844(2) 0.0444(5) Uani 1 1 d D . . . .
N3 N 0.0813(2) 0.0955(3) 0.8900(2) 0.0593(7) Uani 1 1 d D . . . .
C1 C 0.5513(3) -0.0850(5) 0.6379(3) 0.0741(10) Uani 1 1 d . . . . .
H1 H 0.599523 -0.004282 0.688630 0.089 Uiso 1 1 calc R U . . .
C2 C 0.6124(5) -0.1802(7) 0.5479(4) 0.1084(19) Uani 1 1 d . . . . .
H2 H 0.700126 -0.164398 0.535053 0.130 Uiso 1 1 calc R U . . .
C3 C 0.5441(6) -0.2989(9) 0.4767(4) 0.137(3) Uani 1 1 d . . . . .
H3 H 0.585404 -0.367996 0.415718 0.164 Uiso 1 1 calc R U . . .
C4 C 0.4173(6) -0.3169(6) 0.4938(4) 0.1070(18) Uani 1 1 d . . . . .
H4 H 0.368997 -0.398510 0.445026 0.128 Uiso 1 1 calc R U . . .
C5 C 0.3583(3) -0.2126(4) 0.5851(3) 0.0623(8) Uani 1 1 d . . . . .
C6 C 0.2208(3) -0.2309(3) 0.6087(3) 0.0619(8) Uani 1 1 d . . . . .
H6A H 0.168260 -0.268244 0.531630 0.074 Uiso 1 1 calc R U . . .
H6B H 0.216206 -0.300538 0.647168 0.074 Uiso 1 1 calc R U . . .
C7 C 0.0530(3) -0.1354(4) 0.7425(3) 0.0572(8) Uani 1 1 d . . . . .
H7A H 0.081927 -0.196157 0.785907 0.069 Uiso 1 1 calc R U . . .
H7B H -0.015829 -0.187017 0.680870 0.069 Uiso 1 1 calc R U . . .
C8 C -0.0026(3) -0.0086(4) 0.8277(3) 0.0558(8) Uani 1 1 d . . . . .
C9 C -0.1344(3) 0.0001(5) 0.8428(4) 0.0798(13) Uani 1 1 d . . . . .
H9 H -0.192526 -0.075000 0.797682 0.096 Uiso 1 1 calc R U . . .
C10 C -0.1806(4) 0.1174(7) 0.9231(5) 0.0928(16) Uani 1 1 d . U . . .
H10 H -0.270803 0.124240 0.935132 0.111 Uiso 1 1 calc R U . . .
C11 C -0.0951(5) 0.2251(6) 0.9861(4) 0.0926(16) Uani 1 1 d . . . . .
H11 H -0.124651 0.308236 1.041917 0.111 Uiso 1 1 calc R U . . .
C12 C 0.0348(4) 0.2096(5) 0.9664(3) 0.0797(11) Uani 1 1 d . . . . .
H12 H 0.094189 0.284369 1.009644 0.096 Uiso 1 1 calc R U . . .
C13 C 0.1298(3) -0.0095(3) 0.6195(2) 0.0461(6) Uani 1 1 d . . . . .
H13A H 0.205288 -0.001830 0.575161 0.055 Uiso 1 1 calc R U . . .
H13B H 0.117215 0.083739 0.678913 0.055 Uiso 1 1 calc R U . . .
C14 C 0.0103(3) -0.0507(4) 0.5324(3) 0.0556(7) Uani 1 1 d . . . . .
H14A H -0.067152 -0.053338 0.576087 0.067 Uiso 1 1 calc R U . . .
H14B H 0.020237 -0.144846 0.473362 0.067 Uiso 1 1 calc R U . . .
C15 C 0.4627(2) 0.2722(3) 0.8437(2) 0.0411(5) Uani 1 1 d . . . . .
C16 C 0.5372(2) 0.3946(2) 0.8366(2) 0.0358(5) Uani 1 1 d . . . . .
C17 C 0.4758(2) 0.5182(2) 0.8515(2) 0.0349(5) Uani 1 1 d . . . . .
H17 H 0.386846 0.526134 0.868320 0.042 Uiso 1 1 calc R U . . .
C18 C 0.5438(2) 0.6299(2) 0.8420(2) 0.0342(5) Uani 1 1 d . . . . .
C19 C 0.6720(2) 0.6165(2) 0.8141(2) 0.0394(5) Uani 1 1 d . . . . .
H19 H 0.718279 0.692252 0.806147 0.047 Uiso 1 1 calc R U . . .
C20 C 0.7337(2) 0.4929(3) 0.7975(2) 0.0389(5) Uani 1 1 d . . . . .
C21 C 0.6671(2) 0.3831(2) 0.8112(2) 0.0387(5) Uani 1 1 d . . . . .
H21 H 0.710115 0.299938 0.803162 0.046 Uiso 1 1 calc R U . . .
C22 C 0.8700(3) 0.4795(3) 0.7610(3) 0.0488(6) Uani 1 1 d . . . . .
C23 C 0.4752(2) 0.7627(2) 0.8583(2) 0.0361(5) Uani 1 1 d . . . . .
O7 O 0.1676(3) 0.3761(4) 0.7167(4) 0.0972(10) Uani 1 1 d G . . . .
H H 0.187949 0.458042 0.716880 0.146 Uiso 1 1 d G U . . .
HA H 0.231721 0.347182 0.750971 0.146 Uiso 1 1 d G U . . .
O8 O 0.0965(13) 0.4326(13) 0.5220(10) 0.081 Uani 0.25 1 d G . P . .
HB H 0.146220 0.406588 0.462848 0.122 Uiso 0.25 1 d G U P . .
HC H 0.037437 0.480543 0.501245 0.122 Uiso 0.25 1 d G U P . .

loop_
_atom_site_aniso_label
_atom_site_aniso_U_11
_atom_site_aniso_U_22
_atom_site_aniso_U_33
_atom_site_aniso_U_23
_atom_site_aniso_U_13
_atom_site_aniso_U_12
Pb1 0.02680(5) 0.02741(5) 0.04844(6) 0.01820(4) -0.00382(3) -0.00009(3)
O1 0.0365(10) 0.0386(10) 0.1015(16) 0.0417(11) -0.0018(10) 0.0008(8)
O2 0.0318(10) 0.0506(12) 0.1171(19) 0.0511(12) -0.0057(11) -0.0034(8)
O3 0.0442(10) 0.0264(8) 0.0578(10) 0.0173(7) -0.0030(8) 0.0010(7)
O4 0.0376(9) 0.0379(9) 0.0648(11) 0.0235(8) -0.0032(8) 0.0052(7)
O5 0.0733(13) 0.0755(14) 0.1419(18) 0.0540(13) 0.0447(13) 0.0087(11)
O6 0.0445(12) 0.0797(17) 0.153(3) 0.0729(18) 0.0296(15) 0.0239(12)
N1 0.0492(14) 0.0664(16) 0.0528(13) 0.0267(12) 0.0034(11) 0.0097(12)
N2 0.0405(11) 0.0499(13) 0.0479(12) 0.0268(10) -0.0134(9) -0.0076(9)
N3 0.0336(12) 0.0849(19) 0.0597(15) 0.0268(14) -0.0005(11) 0.0069(12)
C1 0.0517(19) 0.107(3) 0.073(2) 0.041(2) 0.0136(16) 0.0116(19)
C2 0.074(3) 0.185(6) 0.064(2) 0.038(3) 0.021(2) 0.023(3)
C3 0.097(4) 0.219(8) 0.056(2) 0.000(3) 0.020(3) 0.039(4)
C4 0.113(4) 0.123(4) 0.051(2) -0.007(2) -0.011(2) 0.015(3)
C5 0.065(2) 0.078(2) 0.0387(14) 0.0172(14) -0.0090(13) 0.0127(17)
C6 0.067(2) 0.0510(17) 0.0588(17) 0.0138(14) -0.0234(15) -0.0025(15)
C7 0.0460(15) 0.071(2) 0.0676(18) 0.0447(16) -0.0163(14) -0.0198(14)
C8 0.0322(13) 0.094(2) 0.0644(17) 0.0575(18) -0.0045(12) -0.0056(14)
C9 0.0350(16) 0.139(4) 0.104(3) 0.091(3) -0.0007(18) -0.003(2)
C10 0.0440(19) 0.177(5) 0.104(3) 0.103(4) 0.020(2) 0.035(3)
C11 0.076(3) 0.151(5) 0.075(2) 0.064(3) 0.028(2) 0.062(3)
C12 0.061(2) 0.110(3) 0.065(2) 0.026(2) 0.0040(17) 0.029(2)
C13 0.0394(13) 0.0575(16) 0.0485(14) 0.0305(13) -0.0111(11) -0.0081(11)
C14 0.0497(16) 0.0682(19) 0.0564(16) 0.0359(15) -0.0196(13) -0.0104(14)
C15 0.0360(12) 0.0313(12) 0.0600(15) 0.0222(11) -0.0016(11) -0.0017(9)
C16 0.0335(11) 0.0289(11) 0.0477(13) 0.0179(10) -0.0023(10) -0.0009(9)
C17 0.0308(11) 0.0298(11) 0.0450(12) 0.0151(9) -0.0012(9) 0.0007(9)
C18 0.0360(12) 0.0260(11) 0.0415(12) 0.0140(9) -0.0029(9) 0.0019(9)
C19 0.0381(12) 0.0304(11) 0.0524(14) 0.0186(10) 0.0027(10) -0.0022(9)
C20 0.0335(12) 0.0345(12) 0.0508(13) 0.0181(10) 0.0019(10) 0.0013(9)
C21 0.0346(12) 0.0306(11) 0.0534(14) 0.0188(10) -0.0010(10) 0.0034(9)
C22 0.0382(13) 0.0438(14) 0.0681(17) 0.0235(13) 0.0102(12) 0.0029(11)
C23 0.0412(13) 0.0298(11) 0.0395(12) 0.0158(9) -0.0004(10) 0.0046(9)
O7 0.0475(14) 0.126(3) 0.145(3) 0.081(2) 0.0065(16) 0.0260(15)
O8 0.088 0.086 0.074 0.036 0.002 0.000

loop_
_atom_type_symbol
_atom_type_description
_atom_type_scat_dispersion_real
_atom_type_scat_dispersion_imag
_atom_type_scat_source
C C 0.0033 0.0016 'International Tables Vol C Tables 4.2.6.8 and 6.1.1.4'
H H 0.0000 0.0000 'International Tables Vol C Tables 4.2.6.8 and 6.1.1.4'
N N 0.0061 0.0033 'International Tables Vol C Tables 4.2.6.8 and 6.1.1.4'
O O 0.0106 0.0060 'International Tables Vol C Tables 4.2.6.8 and 6.1.1.4'
Pb Pb -3.3944 10.1111 'International Tables Vol C Tables 4.2.6.8 and 6.1.1.4'

loop_
_geom_angle_atom_site_label_1
_geom_angle_atom_site_label_2
_geom_angle_atom_site_label_3
_geom_angle
_geom_angle_site_symmetry_1
_geom_angle_site_symmetry_3
_geom_angle_publ_flag
O1 Pb1 O2 49.39(6) . . ?
O1 Pb1 O3 80.31(6) . 1_545 ?
O1 Pb1 O4 127.94(6) . 1_545 ?
O1 Pb1 N1 76.99(8) . . ?
O1 Pb1 N2 124.95(7) . . ?
O1 Pb1 N3 124.52(8) . . ?
O2 Pb1 N3 76.55(8) . . ?
O3 Pb1 O2 129.45(6) 1_545 . ?
O3 Pb1 O4 49.67(5) 1_545 1_545 ?
O3 Pb1 N2 116.53(6) 1_545 . ?
O3 Pb1 N3 153.38(7) 1_545 . ?
O4 Pb1 O2 163.89(8) 1_545 . ?
O4 Pb1 N2 76.50(6) 1_545 . ?
O4 Pb1 N3 107.41(7) 1_545 . ?
N1 Pb1 O2 89.73(8) . . ?
N1 Pb1 O3 71.88(7) . 1_545 ?
N1 Pb1 O4 74.67(7) . 1_545 ?
N1 Pb1 N2 62.45(8) . . ?
N1 Pb1 N3 119.48(8) . . ?
N2 Pb1 O2 92.91(7) . . ?
N2 Pb1 N3 59.88(8) . . ?
C15 O1 Pb1 99.64(15) . . ?
C15 O2 Pb1 87.84(15) . . ?
C23 O3 Pb1 93.17(14) . 1_565 ?
C23 O4 Pb1 92.65(14) . 1_565 ?
C22 O6 H6 109.5 . . ?
C1 N1 Pb1 120.3(2) . . ?
C5 N1 Pb1 116.7(2) . . ?
C5 N1 C1 118.9(3) . . ?
C6 N2 Pb1 105.74(16) . . ?
C6 N2 C13 112.3(2) . . ?
C7 N2 Pb1 104.04(16) . . ?
C7 N2 C6 110.9(3) . . ?
C7 N2 C13 113.0(2) . . ?
C13 N2 Pb1 110.31(15) . . ?
C8 N3 Pb1 113.2(2) . . ?
C12 N3 Pb1 127.6(2) . . ?
C12 N3 C8 118.3(3) . . ?
N1 C1 H1 118.6 . . ?
N1 C1 C2 122.9(5) . . ?
C2 C1 H1 118.6 . . ?
C1 C2 H2 120.7 . . ?
C1 C2 C3 118.7(5) . . ?
C3 C2 H2 120.7 . . ?
C2 C3 H3 120.2 . . ?
C4 C3 C2 119.6(5) . . ?
C4 C3 H3 120.2 . . ?
C3 C4 H4 120.5 . . ?
C3 C4 C5 119.1(5) . . ?
C5 C4 H4 120.5 . . ?
N1 C5 C4 120.8(4) . . ?
N1 C5 C6 118.6(3) . . ?
C4 C5 C6 120.5(4) . . ?
N2 C6 C5 114.3(3) . . ?
N2 C6 H6A 108.7 . . ?
N2 C6 H6B 108.7 . . ?
C5 C6 H6A 108.7 . . ?
C5 C6 H6B 108.7 . . ?
H6A C6 H6B 107.6 . . ?
N2 C7 H7A 109.1 . . ?
N2 C7 H7B 109.1 . . ?
N2 C7 C8 112.7(2) . . ?
H7A C7 H7B 107.8 . . ?
C8 C7 H7A 109.1 . . ?
C8 C7 H7B 109.1 . . ?
N3 C8 C7 116.9(2) . . ?
N3 C8 C9 121.4(4) . . ?
C9 C8 C7 121.7(3) . . ?
C8 C9 H9 120.2 . . ?
C10 C9 C8 119.6(4) . . ?
C10 C9 H9 120.2 . . ?
C9 C10 H10 120.5 . . ?
C9 C10 C11 119.1(4) . . ?
C11 C10 H10 120.5 . . ?
C10 C11 H11 120.9 . . ?
C10 C11 C12 118.3(5) . . ?
C12 C11 H11 120.9 . . ?
N3 C12 C11 123.3(5) . . ?
N3 C12 H12 118.4 . . ?
C11 C12 H12 118.4 . . ?
N2 C13 H13A 108.1 . . ?
N2 C13 H13B 108.1 . . ?
N2 C13 C14 116.6(2) . . ?
H13A C13 H13B 107.3 . . ?
C14 C13 H13A 108.1 . . ?
C14 C13 H13B 108.1 . . ?
C13 C14 C14 111.6(3) . 2_556 ?
C13 C14 H14A 109.3 . . ?
C13 C14 H14B 109.3 . . ?
C14 C14 H14A 109.3 2_556 . ?
C14 C14 H14B 109.3 2_556 . ?
H14A C14 H14B 108.0 . . ?
O1 C15 O2 123.1(2) . . ?
O1 C15 C16 117.5(2) . . ?
O2 C15 C16 119.4(2) . . ?
C17 C16 C15 120.4(2) . . ?
C21 C16 C15 119.9(2) . . ?
C21 C16 C17 119.7(2) . . ?
C16 C17 H17 119.8 . . ?
C18 C17 C16 120.3(2) . . ?
C18 C17 H17 119.8 . . ?
C17 C18 C23 119.4(2) . . ?
C19 C18 C17 119.6(2) . . ?
C19 C18 C23 120.9(2) . . ?
C18 C19 H19 119.7 . . ?
C18 C19 C20 120.5(2) . . ?
C20 C19 H19 119.7 . . ?
C19 C20 C22 119.1(2) . . ?
C21 C20 C19 119.8(2) . . ?
C21 C20 C22 121.1(2) . . ?
C16 C21 H21 120.0 . . ?
C20 C21 C16 120.0(2) . . ?
C20 C21 H21 120.0 . . ?
O5 C22 O6 122.7(3) . . ?
O5 C22 C20 122.5(3) . . ?
O6 C22 C20 114.8(2) . . ?
O3 C23 C18 117.7(2) . . ?
O4 C23 O3 124.3(2) . . ?
O4 C23 C18 118.0(2) . . ?
H O7 HA 109.4 . . ?
HB O8 HC 104.4 . . ?

loop_
_geom_bond_atom_site_label_1
_geom_bond_atom_site_label_2
_geom_bond_distance
_geom_bond_site_symmetry_2
_geom_bond_publ_flag
Pb1 O1 2.4872(18) . ?
Pb1 O2 2.735(2) . ?
Pb1 O3 2.6294(18) 1_545 ?
Pb1 O4 2.6494(18) 1_545 ?
Pb1 N1 2.598(3) . ?
Pb1 N2 2.731(2) . ?
Pb1 N3 2.841(2) . ?
O1 C15 1.247(3) . ?
O2 C15 1.248(3) . ?
O3 C23 1.263(3) . ?
O4 C23 1.245(3) . ?
O5 C22 1.201(4) . ?
O6 H6 0.8400 . ?
O6 C22 1.285(4) . ?
N1 C1 1.335(4) . ?
N1 C5 1.334(4) . ?
N2 C6 1.467(4) . ?
N2 C7 1.466(4) . ?
N2 C13 1.482(3) . ?
N3 C8 1.336(4) . ?
N3 C12 1.327(5) . ?
C1 H1 0.9500 . ?
C1 C2 1.371(6) . ?
C2 H2 0.9500 . ?
C2 C3 1.373(9) . ?
C3 H3 0.9500 . ?
C3 C4 1.358(8) . ?
C4 H4 0.9500 . ?
C4 C5 1.412(6) . ?
C5 C6 1.487(5) . ?
C6 H6A 0.9900 . ?
C6 H6B 0.9900 . ?
C7 H7A 0.9900 . ?
C7 H7B 0.9900 . ?
C7 C8 1.493(5) . ?
C8 C9 1.384(4) . ?
C9 H9 0.9500 . ?
C9 C10 1.366(7) . ?
C10 H10 0.9500 . ?
C10 C11 1.371(8) . ?
C11 H11 0.9500 . ?
C11 C12 1.377(6) . ?
C12 H12 0.9500 . ?
C13 H13A 0.9900 . ?
C13 H13B 0.9900 . ?
C13 C14 1.518(4) . ?
C14 C14 1.528(6) 2_556 ?
C14 H14A 0.9900 . ?
C14 H14B 0.9900 . ?
C15 C16 1.505(3) . ?
C16 C17 1.393(3) . ?
C16 C21 1.389(3) . ?
C17 H17 0.9500 . ?
C17 C18 1.388(3) . ?
C18 C19 1.382(3) . ?
C18 C23 1.509(3) . ?
C19 H19 0.9500 . ?
C19 C20 1.390(3) . ?
C20 C21 1.386(3) . ?
C20 C22 1.492(3) . ?
C21 H21 0.9500 . ?
O7 H 0.8698 . ?
O7 HA 0.8709 . ?
O8 HB 0.8702 . ?
O8 HC 0.8702 . ?

loop_
_geom_torsion_atom_site_label_1
_geom_torsion_atom_site_label_2
_geom_torsion_atom_site_label_3
_geom_torsion_atom_site_label_4
_geom_torsion
_geom_torsion_site_symmetry_1
_geom_torsion_site_symmetry_2
_geom_torsion_site_symmetry_3
_geom_torsion_site_symmetry_4
_geom_torsion_publ_flag
Pb1 O1 C15 O2 -2.4(3) . . . . ?
Pb1 O1 C15 C16 178.6(2) . . . . ?
Pb1 O2 C15 O1 2.2(3) . . . . ?
Pb1 O2 C15 C16 -178.9(2) . . . . ?
Pb1 O3 C23 O4 -4.7(3) 1_565 . . . ?
Pb1 O3 C23 C18 174.09(18) 1_565 . . . ?
Pb1 O4 C23 O3 4.7(3) 1_565 . . . ?
Pb1 O4 C23 C18 -174.13(18) 1_565 . . . ?
Pb1 N1 C1 C2 155.3(4) . . . . ?
Pb1 N1 C5 C4 -153.6(3) . . . . ?
Pb1 N1 C5 C6 21.5(4) . . . . ?
Pb1 N2 C6 C5 -44.9(3) . . . . ?
Pb1 N2 C7 C8 62.4(2) . . . . ?
Pb1 N2 C13 C14 -167.4(2) . . . . ?
Pb1 N3 C8 C7 -9.9(3) . . . . ?
Pb1 N3 C8 C9 169.1(2) . . . . ?
Pb1 N3 C12 C11 -167.3(3) . . . . ?
O1 C15 C16 C17 -160.8(3) . . . . ?
O1 C15 C16 C21 21.2(4) . . . . ?
O2 C15 C16 C17 20.2(4) . . . . ?
O2 C15 C16 C21 -157.8(3) . . . . ?
N1 C1 C2 C3 -1.9(8) . . . . ?
N1 C5 C6 N2 19.0(4) . . . . ?
N2 C7 C8 N3 -36.3(3) . . . . ?
N2 C7 C8 C9 144.7(3) . . . . ?
N2 C13 C14 C14 -177.6(3) . . . 2_556 ?
N3 C8 C9 C10 0.0(5) . . . . ?
C1 N1 C5 C4 3.6(5) . . . . ?
C1 N1 C5 C6 178.8(3) . . . . ?
C1 C2 C3 C4 2.5(10) . . . . ?
C2 C3 C4 C5 -0.1(10) . . . . ?
C3 C4 C5 N1 -3.1(7) . . . . ?
C3 C4 C5 C6 -178.1(5) . . . . ?
C4 C5 C6 N2 -165.9(4) . . . . ?
C5 N1 C1 C2 -1.1(6) . . . . ?
C6 N2 C7 C8 175.7(2) . . . . ?
C6 N2 C13 C14 74.9(3) . . . . ?
C7 N2 C6 C5 -157.1(2) . . . . ?
C7 N2 C13 C14 -51.4(4) . . . . ?
C7 C8 C9 C10 179.0(3) . . . . ?
C8 N3 C12 C11 1.2(6) . . . . ?
C8 C9 C10 C11 0.8(5) . . . . ?
C9 C10 C11 C12 -0.7(6) . . . . ?
C10 C11 C12 N3 -0.4(6) . . . . ?
C12 N3 C8 C7 180.0(3) . . . . ?
C12 N3 C8 C9 -1.0(5) . . . . ?
C13 N2 C6 C5 75.5(3) . . . . ?
C13 N2 C7 C8 -57.2(3) . . . . ?
C15 C16 C17 C18 -178.4(2) . . . . ?
C15 C16 C21 C20 176.1(2) . . . . ?
C16 C17 C18 C19 1.9(4) . . . . ?
C16 C17 C18 C23 179.8(2) . . . . ?
C17 C16 C21 C20 -1.8(4) . . . . ?
C17 C18 C19 C20 -1.1(4) . . . . ?
C17 C18 C23 O3 157.2(2) . . . . ?
C17 C18 C23 O4 -23.9(3) . . . . ?
C18 C19 C20 C21 -1.2(4) . . . . ?
C18 C19 C20 C22 176.7(2) . . . . ?
C19 C18 C23 O3 -24.9(3) . . . . ?
C19 C18 C23 O4 154.0(2) . . . . ?
C19 C20 C21 C16 2.6(4) . . . . ?
C19 C20 C22 O5 -10.0(5) . . . . ?
C19 C20 C22 O6 172.2(3) . . . . ?
C21 C16 C17 C18 -0.5(4) . . . . ?
C21 C20 C22 O5 167.9(3) . . . . ?
C21 C20 C22 O6 -9.9(4) . . . . ?
C22 C20 C21 C16 -175.2(2) . . . . ?
C23 C18 C19 C20 -179.0(2) . . . . ?
